data_7160317
loop_
_publ_author_name
'Yan, Wenliang'
'Ma, Xiaoli'
'Li, Qifeng'
'Pang, Ziyuan'
'Yang, Xiaobo'
'Chen, Yiwen'
'Yang, Zhi'

_publ_section_title
;
 Aluminum-catalyzed anti-Markovnikov hydroamination of aromatic alkenes
 with aromatic amines.
;
_journal_name_full 'Organic &amp; biomolecular chemistry'
_journal_paper_doi 10.1039/d4ob01820f
_journal_year 2024
_chemical_formula_moiety 'C23 H31 Al N2 O4'
_chemical_formula_sum 'C23 H31 Al N2 O4'
_chemical_formula_weight 426.48
_chemical_name_systematic Aea2
_space_group_crystal_system orthorhombic
_space_group_IT_number 41
_space_group_name_Hall 'A 2 -2ab'
_space_group_name_H-M_alt 'A e a 2'
_atom_sites_solution_hydrogens geom
_atom_sites_solution_primary dual
_audit_creation_date 2024-11-05
_audit_creation_method
;
Olex2 1.3
(compiled 2020.11.12 svn.r5f609507 for OlexSys, GUI svn.r6408)
;
_audit_update_record
;
2024-11-11 deposited with the CCDC.	2024-12-18 downloaded from the CCDC.
;
_cell_angle_alpha 90
_cell_angle_beta 90
_cell_angle_gamma 90
_cell_formula_units_Z 8
_cell_length_a 14.4662(5)
_cell_length_b 21.9361(7)
_cell_length_c 15.0299(5)
_cell_measurement_reflns_used 6507
_cell_measurement_temperature 293(2)
_cell_measurement_theta_max 30.1730
_cell_measurement_theta_min 3.4040
_cell_volume 4769.5(3)
_computing_molecular_graphics 'Olex2 1.3 (Dolomanov et al., 2009)'
_computing_publication_material 'Olex2 1.3 (Dolomanov et al., 2009)'
_computing_structure_refinement 'SHELXL 2018/3 (Sheldrick, 2015)'
_computing_structure_solution 'SHELXT 2014/5 (Sheldrick, 2014)'
_diffrn_ambient_temperature 293(2)
_diffrn_measured_fraction_theta_full 0.998
_diffrn_measured_fraction_theta_max 0.823
_diffrn_measurement_device_type 'Bruker APEX-II CCD'
_diffrn_measurement_method '\f and \w scans'
_diffrn_radiation_monochromator graphite
_diffrn_radiation_type MoK\a
_diffrn_radiation_wavelength 0.71073
_diffrn_reflns_av_R_equivalents 0.0294
_diffrn_reflns_av_unetI/netI 0.0372
_diffrn_reflns_Laue_measured_fraction_full 0.998
_diffrn_reflns_Laue_measured_fraction_max 0.823
_diffrn_reflns_limit_h_max 20
_diffrn_reflns_limit_h_min -13
_diffrn_reflns_limit_k_max 23
_diffrn_reflns_limit_k_min -30
_diffrn_reflns_limit_l_max 18
_diffrn_reflns_limit_l_min -18
_diffrn_reflns_number 14189
_diffrn_reflns_point_group_measured_fraction_full 0.963
_diffrn_reflns_point_group_measured_fraction_max 0.727
_diffrn_reflns_theta_full 25.242
_diffrn_reflns_theta_max 30.940
_diffrn_reflns_theta_min 3.261
_diffrn_standards_number 0
_exptl_absorpt_coefficient_mu 0.114
_exptl_absorpt_correction_type none
_exptl_crystal_colour 'clear light colourless'
_exptl_crystal_colour_lustre clear
_exptl_crystal_colour_modifier light
_exptl_crystal_colour_primary colourless
_exptl_crystal_density_diffrn 1.188
_exptl_crystal_description block
_exptl_crystal_F_000 1824
_exptl_crystal_size_max 0.36
_exptl_crystal_size_mid 0.25
_exptl_crystal_size_min 0.24
_refine_diff_density_max 0.282
_refine_diff_density_min -0.221
_refine_diff_density_rms 0.044
_refine_ls_abs_structure_details
;
 Flack x determined using 1734 quotients [(I+)-(I-)]/[(I+)+(I-)]
 (Parsons, Flack and Wagner, Acta Cryst. B69 (2013) 249-259).
;
_refine_ls_abs_structure_Flack 0.05(9)
_refine_ls_extinction_method none
_refine_ls_goodness_of_fit_ref 1.067
_refine_ls_hydrogen_treatment constr
_refine_ls_matrix_type full
_refine_ls_number_parameters 279
_refine_ls_number_reflns 5505
_refine_ls_number_restraints 1
_refine_ls_restrained_S_all 1.067
_refine_ls_R_factor_all 0.0519
_refine_ls_R_factor_gt 0.0410
_refine_ls_shift/su_max 0.001
_refine_ls_shift/su_mean 0.000
_refine_ls_structure_factor_coef Fsqd
_refine_ls_weighting_details 'w=1/[\s^2^(Fo^2^)+(0.0549P)^2^+1.4108P] where P=(Fo^2^+2Fc^2^)/3'
_refine_ls_weighting_scheme calc
_refine_ls_wR_factor_gt 0.1017
_refine_ls_wR_factor_ref 0.1054
_reflns_Friedel_coverage 0.706
_reflns_Friedel_fraction_full 0.924
_reflns_Friedel_fraction_max 0.624
_reflns_number_gt 4670
_reflns_number_total 5505
_reflns_threshold_expression 'I > 2\s(I)'
_cod_data_source_file d4ob01820f2.cif
_cod_data_source_block 111
_cod_original_sg_symbol_Hall 'A 2 -2ac'
_cod_database_code 7160317
_shelx_shelxl_version_number 2018/3
_shelx_space_group_comment
;
The symmetry employed for this shelxl refinement is uniquely defined
by the following loop, which should always be used as a source of
symmetry information in preference to the above space-group names.
They are only intended as comments.
;
_shelx_estimated_absorpt_t_max 0.973
_shelx_estimated_absorpt_t_min 0.960
_olex2_refinement_description
;
1. Fixed Uiso
 At 1.2 times of:
  All C(H) groups
 At 1.5 times of:
  All C(H,H,H) groups
2.a Aromatic/amide H refined with riding coordinates:
 C00A(H00A), C00H(H00H), C00I(H00I), C00J(H00J), C00L(H00L), C00O(H00O),
 C00Q(H00S)
2.b Idealised Me refined as rotating group:
 C00K(H00B,H00C,H00D), C00M(H00E,H00F,H00G), C00N(H00K,H00M,H00N), C00P(H00P,
 H00Q,H00R), C00R(H00T,H00U,H00V), C00S(H00W,H00X,H00Y), C00T(H00Z,H,HA),
 C00U(H00,HB,HC)
;
_olex2_submission_special_instructions 'No special instructions were received'

loop_
_space_group_symop_operation_xyz
'x, y, z'
'-x, -y, z'
'x+1/2, -y+1/2, z'
'-x+1/2, y+1/2, z'
'x, y+1/2, z+1/2'
'-x, -y+1/2, z+1/2'
'x+1/2, -y+1, z+1/2'
'-x+1/2, y+1, z+1/2'

loop_
_atom_site_label
_atom_site_type_symbol
_atom_site_fract_x
_atom_site_fract_y
_atom_site_fract_z
_atom_site_U_iso_or_equiv
_atom_site_adp_type
_atom_site_occupancy
_atom_site_site_symmetry_order
_atom_site_calc_flag
_atom_site_refinement_flags_posn
_atom_site_refinement_flags_adp
_atom_site_refinement_flags_occupancy
_atom_site_disorder_assembly
_atom_site_disorder_group
Al01 Al 0.65262(4) 0.34243(3) 0.50188(6) 0.02222(16) Uani 1 1 d . . . . .
O002 O 0.71649(14) 0.18558(9) 0.42577(14) 0.0358(5) Uani 1 1 d . . . . .
O003 O 0.70872(14) 0.49966(9) 0.57226(14) 0.0336(5) Uani 1 1 d . . . . .
O004 O 0.71407(15) 0.40966(9) 0.29185(13) 0.0338(5) Uani 1 1 d . . . . .
O005 O 0.69416(16) 0.27039(10) 0.70891(13) 0.0386(5) Uani 1 1 d . . . . .
N006 N 0.74426(15) 0.40081(8) 0.46737(14) 0.0209(4) Uani 1 1 d . . . . .
N007 N 0.74144(15) 0.28241(8) 0.53702(14) 0.0211(4) Uani 1 1 d . . . . .
C008 C 0.83506(17) 0.39385(11) 0.47185(17) 0.0227(5) Uani 1 1 d . . . . .
C009 C 0.83263(18) 0.28867(11) 0.53635(16) 0.0219(5) Uani 1 1 d . . . . .
C00A C 0.87698(15) 0.34129(11) 0.5050(2) 0.0245(4) Uani 1 1 d . . . . .
H00A H 0.941245 0.341137 0.506528 0.029 Uiso 1 1 calc R U . . .
C00B C 0.68156(19) 0.45740(11) 0.34073(17) 0.0265(6) Uani 1 1 d . . . . .
C00C C 0.70038(17) 0.22676(11) 0.56849(18) 0.0237(5) Uani 1 1 d . . . . .
C00D C 0.67869(19) 0.50397(11) 0.48608(18) 0.0272(6) Uani 1 1 d . . . . .
C00E C 0.6696(2) 0.22274(12) 0.65631(19) 0.0308(6) Uani 1 1 d . . . . .
C00F C 0.70496(17) 0.45553(11) 0.43155(18) 0.0236(5) Uani 1 1 d . . . . .
C00G C 0.68271(17) 0.17878(11) 0.50959(19) 0.0279(5) Uani 1 1 d . . . . .
C00H C 0.6305(2) 0.50573(13) 0.3070(2) 0.0368(7) Uani 1 1 d . . . . .
H00H H 0.615031 0.507017 0.246927 0.044 Uiso 1 1 calc R U . . .
C00I C 0.6274(2) 0.55216(12) 0.4524(2) 0.0352(7) Uani 1 1 d . . . . .
H00I H 0.609607 0.584261 0.489036 0.042 Uiso 1 1 calc R U . . .
C00J C 0.6185(2) 0.17279(14) 0.6844(2) 0.0399(7) Uani 1 1 d . . . . .
H00J H 0.596135 0.170788 0.742376 0.048 Uiso 1 1 calc R U . . .
C00K C 0.8925(2) 0.23795(12) 0.5715(2) 0.0355(7) Uani 1 1 d . . . . .
H00B H 0.873008 0.227389 0.630564 0.053 Uiso 1 1 calc R U . . .
H00C H 0.955789 0.251140 0.572863 0.053 Uiso 1 1 calc R U . . .
H00D H 0.886979 0.202981 0.533459 0.053 Uiso 1 1 calc R U . . .
C00L C 0.6031(2) 0.55156(13) 0.3631(2) 0.0406(7) Uani 1 1 d . . . . .
H00L H 0.567191 0.583186 0.340712 0.049 Uiso 1 1 calc R U . . .
C00M C 0.5799(2) 0.31099(13) 0.4011(2) 0.0365(7) Uani 1 1 d . . . . .
H00E H 0.537746 0.341862 0.381092 0.055 Uiso 1 1 calc R U . . .
H00F H 0.545802 0.275683 0.419689 0.055 Uiso 1 1 calc R U . . .
H00G H 0.620809 0.300081 0.353362 0.055 Uiso 1 1 calc R U . . .
C00N C 0.5799(2) 0.37584(13) 0.6010(2) 0.0339(6) Uani 1 1 d . . . . .
H00K H 0.620615 0.387293 0.648569 0.051 Uiso 1 1 calc R U . . .
H00M H 0.537181 0.345529 0.621834 0.051 Uiso 1 1 calc R U . . .
H00N H 0.546300 0.411017 0.581011 0.051 Uiso 1 1 calc R U . . .
C00O C 0.6334(2) 0.12784(12) 0.5386(2) 0.0361(7) Uani 1 1 d . . . . .
H00O H 0.622297 0.095440 0.500158 0.043 Uiso 1 1 calc R U . . .
C00P C 0.6736(2) 0.39951(15) 0.20650(19) 0.0382(7) Uani 1 1 d . . . . .
H00P H 0.690746 0.432029 0.167054 0.057 Uiso 1 1 calc R U . . .
H00Q H 0.607550 0.398221 0.212136 0.057 Uiso 1 1 calc R U . . .
H00R H 0.695376 0.361459 0.182899 0.057 Uiso 1 1 calc R U . . .
C00Q C 0.6015(2) 0.12614(14) 0.6251(2) 0.0414(8) Uani 1 1 d . . . . .
H00S H 0.567447 0.092570 0.643876 0.050 Uiso 1 1 calc R U . . .
C00R C 0.8964(2) 0.44483(13) 0.4396(3) 0.0408(7) Uani 1 1 d . . . . .
H00T H 0.889962 0.449049 0.376329 0.061 Uiso 1 1 calc R U . . .
H00U H 0.959536 0.435698 0.453887 0.061 Uiso 1 1 calc R U . . .
H00V H 0.878604 0.482220 0.468067 0.061 Uiso 1 1 calc R U . . .
C00S C 0.6486(3) 0.27750(18) 0.7936(2) 0.0509(9) Uani 1 1 d . . . . .
H00W H 0.582880 0.278279 0.784817 0.076 Uiso 1 1 calc R U . . .
H00X H 0.668056 0.314986 0.820708 0.076 Uiso 1 1 calc R U . . .
H00Y H 0.664531 0.243952 0.831647 0.076 Uiso 1 1 calc R U . . .
C00T C 0.6807(3) 0.14615(16) 0.3583(3) 0.0519(9) Uani 1 1 d . . . . .
H00Z H 0.703284 0.158983 0.301199 0.078 Uiso 1 1 calc R U . . .
H H 0.614393 0.147915 0.358630 0.078 Uiso 1 1 calc R U . . .
HA H 0.700397 0.105097 0.369655 0.078 Uiso 1 1 calc R U . . .
C00U C 0.6700(3) 0.54141(15) 0.6354(2) 0.0457(8) Uani 1 1 d . . . . .
H00 H 0.689027 0.582152 0.620908 0.069 Uiso 1 1 calc R U . . .
HB H 0.691347 0.531196 0.694006 0.069 Uiso 1 1 calc R U . . .
HC H 0.603817 0.538853 0.633535 0.069 Uiso 1 1 calc R U . . .

loop_
_atom_site_aniso_label
_atom_site_aniso_U_11
_atom_site_aniso_U_22
_atom_site_aniso_U_33
_atom_site_aniso_U_23
_atom_site_aniso_U_13
_atom_site_aniso_U_12
Al01 0.0209(3) 0.0205(3) 0.0253(3) 0.0033(3) -0.0020(4) 0.0004(3)
O002 0.0429(12) 0.0315(10) 0.0331(11) -0.0095(8) 0.0023(9) -0.0031(8)
O003 0.0426(11) 0.0285(9) 0.0296(11) -0.0060(8) -0.0032(9) 0.0039(8)
O004 0.0419(11) 0.0371(11) 0.0224(10) -0.0012(8) -0.0021(9) 0.0065(8)
O005 0.0519(13) 0.0430(11) 0.0209(10) 0.0021(8) 0.0037(9) -0.0062(10)
N006 0.0243(10) 0.0186(9) 0.0197(9) 0.0023(8) -0.0010(9) 0.0010(8)
N007 0.0242(10) 0.0188(9) 0.0203(9) 0.0029(8) 0.0013(9) 0.0013(8)
C008 0.0230(12) 0.0245(12) 0.0206(12) -0.0028(9) 0.0035(10) -0.0015(9)
C009 0.0251(12) 0.0228(12) 0.0179(11) -0.0022(9) -0.0004(10) 0.0038(10)
C00A 0.0203(10) 0.0275(10) 0.0257(11) 0.0011(9) -0.0028(13) 0.0019(10)
C00B 0.0279(13) 0.0246(12) 0.0269(15) 0.0067(10) 0.0011(11) 0.0013(10)
C00C 0.0228(12) 0.0203(11) 0.0281(14) 0.0066(10) -0.0017(10) -0.0005(9)
C00D 0.0302(13) 0.0226(12) 0.0288(16) 0.0006(10) 0.0034(11) -0.0014(10)
C00E 0.0321(14) 0.0309(14) 0.0294(15) 0.0084(11) -0.0045(12) 0.0013(11)
C00F 0.0247(12) 0.0193(11) 0.0269(14) 0.0036(9) 0.0014(10) -0.0008(9)
C00G 0.0254(12) 0.0238(11) 0.0345(15) 0.0034(11) -0.0006(12) 0.0041(9)
C00H 0.0425(17) 0.0395(16) 0.0286(15) 0.0124(12) 0.0007(12) 0.0079(13)
C00I 0.0417(16) 0.0228(12) 0.0412(17) 0.0009(12) 0.0092(13) 0.0057(11)
C00J 0.0398(16) 0.0413(16) 0.0385(17) 0.0209(14) 0.0025(14) -0.0045(13)
C00K 0.0279(14) 0.0304(14) 0.0482(19) 0.0107(13) -0.0032(13) 0.0057(11)
C00L 0.0450(18) 0.0335(14) 0.0435(18) 0.0167(13) 0.0024(15) 0.0130(13)
C00M 0.0335(16) 0.0353(14) 0.0407(18) 0.0049(12) -0.0131(13) -0.0034(12)
C00N 0.0285(14) 0.0345(14) 0.0385(17) -0.0017(12) 0.0048(13) 0.0000(11)
C00O 0.0324(14) 0.0220(12) 0.0541(18) 0.0038(12) -0.0079(13) -0.0006(11)
C00P 0.0474(18) 0.0470(17) 0.0201(14) 0.0001(12) -0.0025(13) 0.0017(14)
C00Q 0.0343(16) 0.0329(15) 0.057(2) 0.0190(14) -0.0031(14) -0.0080(13)
C00R 0.0275(14) 0.0331(14) 0.062(2) 0.0143(14) 0.0037(14) -0.0043(11)
C00S 0.066(2) 0.064(2) 0.0235(16) 0.0035(14) 0.0107(15) 0.0054(18)
C00T 0.057(2) 0.053(2) 0.046(2) -0.0203(17) -0.0037(18) -0.0058(17)
C00U 0.052(2) 0.0481(18) 0.0373(18) -0.0150(15) 0.0030(15) 0.0067(15)

loop_
_atom_type_symbol
_atom_type_description
_atom_type_scat_dispersion_real
_atom_type_scat_dispersion_imag
_atom_type_scat_source
C C 0.0033 0.0016 'International Tables Vol C Tables 4.2.6.8 and 6.1.1.4'
H H 0.0000 0.0000 'International Tables Vol C Tables 4.2.6.8 and 6.1.1.4'
Al Al 0.0645 0.0514 'International Tables Vol C Tables 4.2.6.8 and 6.1.1.4'
N N 0.0061 0.0033 'International Tables Vol C Tables 4.2.6.8 and 6.1.1.4'
O O 0.0106 0.0060 'International Tables Vol C Tables 4.2.6.8 and 6.1.1.4'

loop_
_geom_angle_atom_site_label_1
_geom_angle_atom_site_label_2
_geom_angle_atom_site_label_3
_geom_angle
_geom_angle_site_symmetry_1
_geom_angle_site_symmetry_3
_geom_angle_publ_flag
N006 Al01 C00M 113.31(12) . . ?
N006 Al01 C00N 109.06(11) . . ?
N007 Al01 N006 94.02(8) . . ?
N007 Al01 C00M 109.27(11) . . ?
N007 Al01 C00N 114.00(12) . . ?
C00N Al01 C00M 115.33(12) . . ?
C00G O002 C00T 117.4(2) . . ?
C00D O003 C00U 117.3(2) . . ?
C00B O004 C00P 117.6(2) . . ?
C00E O005 C00S 118.5(3) . . ?
C008 N006 Al01 126.58(16) . . ?
C008 N006 C00F 120.6(2) . . ?
C00F N006 Al01 112.79(16) . . ?
C009 N007 Al01 126.47(16) . . ?
C009 N007 C00C 120.1(2) . . ?
C00C N007 Al01 113.43(16) . . ?
N006 C008 C00A 123.0(2) . . ?
N006 C008 C00R 118.8(2) . . ?
C00A C008 C00R 118.2(2) . . ?
N007 C009 C00A 122.9(2) . . ?
N007 C009 C00K 119.5(2) . . ?
C00A C009 C00K 117.6(2) . . ?
C008 C00A C009 127.0(2) . . ?
C008 C00A H00A 116.5 . . ?
C009 C00A H00A 116.5 . . ?
O004 C00B C00F 114.7(2) . . ?
O004 C00B C00H 125.0(3) . . ?
C00H C00B C00F 120.3(3) . . ?
C00E C00C N007 119.8(2) . . ?
C00E C00C C00G 119.5(2) . . ?
C00G C00C N007 120.4(2) . . ?
O003 C00D C00F 114.6(2) . . ?
O003 C00D C00I 124.6(2) . . ?
C00I C00D C00F 120.8(3) . . ?
O005 C00E C00C 114.8(2) . . ?
O005 C00E C00J 124.7(3) . . ?
C00J C00E C00C 120.5(3) . . ?
C00B C00F N006 119.0(2) . . ?
C00D C00F N006 121.7(2) . . ?
C00D C00F C00B 118.8(2) . . ?
O002 C00G C00C 116.0(2) . . ?
O002 C00G C00O 124.1(3) . . ?
C00O C00G C00C 119.9(3) . . ?
C00B C00H H00H 120.4 . . ?
C00L C00H C00B 119.2(3) . . ?
C00L C00H H00H 120.4 . . ?
C00D C00I H00I 120.6 . . ?
C00D C00I C00L 118.8(3) . . ?
C00L C00I H00I 120.6 . . ?
C00E C00J H00J 120.5 . . ?
C00Q C00J C00E 118.9(3) . . ?
C00Q C00J H00J 120.5 . . ?
C009 C00K H00B 109.5 . . ?
C009 C00K H00C 109.5 . . ?
C009 C00K H00D 109.5 . . ?
H00B C00K H00C 109.5 . . ?
H00B C00K H00D 109.5 . . ?
H00C C00K H00D 109.5 . . ?
C00H C00L C00I 122.0(3) . . ?
C00H C00L H00L 119.0 . . ?
C00I C00L H00L 119.0 . . ?
Al01 C00M H00E 109.5 . . ?
Al01 C00M H00F 109.5 . . ?
Al01 C00M H00G 109.5 . . ?
H00E C00M H00F 109.5 . . ?
H00E C00M H00G 109.5 . . ?
H00F C00M H00G 109.5 . . ?
Al01 C00N H00K 109.5 . . ?
Al01 C00N H00M 109.5 . . ?
Al01 C00N H00N 109.5 . . ?
H00K C00N H00M 109.5 . . ?
H00K C00N H00N 109.5 . . ?
H00M C00N H00N 109.5 . . ?
C00G C00O H00O 120.4 . . ?
C00Q C00O C00G 119.1(3) . . ?
C00Q C00O H00O 120.4 . . ?
O004 C00P H00P 109.5 . . ?
O004 C00P H00Q 109.5 . . ?
O004 C00P H00R 109.5 . . ?
H00P C00P H00Q 109.5 . . ?
H00P C00P H00R 109.5 . . ?
H00Q C00P H00R 109.5 . . ?
C00J C00Q H00S 119.0 . . ?
C00O C00Q C00J 122.0(3) . . ?
C00O C00Q H00S 119.0 . . ?
C008 C00R H00T 109.5 . . ?
C008 C00R H00U 109.5 . . ?
C008 C00R H00V 109.5 . . ?
H00T C00R H00U 109.5 . . ?
H00T C00R H00V 109.5 . . ?
H00U C00R H00V 109.5 . . ?
O005 C00S H00W 109.5 . . ?
O005 C00S H00X 109.5 . . ?
O005 C00S H00Y 109.5 . . ?
H00W C00S H00X 109.5 . . ?
H00W C00S H00Y 109.5 . . ?
H00X C00S H00Y 109.5 . . ?
O002 C00T H00Z 109.5 . . ?
O002 C00T H 109.5 . . ?
O002 C00T HA 109.5 . . ?
H00Z C00T H 109.5 . . ?
H00Z C00T HA 109.5 . . ?
H C00T HA 109.5 . . ?
O003 C00U H00 109.5 . . ?
O003 C00U HB 109.5 . . ?
O003 C00U HC 109.5 . . ?
H00 C00U HB 109.5 . . ?
H00 C00U HC 109.5 . . ?
HB C00U HC 109.5 . . ?

loop_
_geom_bond_atom_site_label_1
_geom_bond_atom_site_label_2
_geom_bond_distance
_geom_bond_site_symmetry_2
_geom_bond_publ_flag
Al01 N006 1.915(2) . ?
Al01 N007 1.914(2) . ?
Al01 C00M 1.969(3) . ?
Al01 C00N 1.966(3) . ?
O002 C00G 1.360(3) . ?
O002 C00T 1.430(4) . ?
O003 C00D 1.369(3) . ?
O003 C00U 1.432(4) . ?
O004 C00B 1.363(3) . ?
O004 C00P 1.427(3) . ?
O005 C00E 1.358(3) . ?
O005 C00S 1.442(4) . ?
N006 C008 1.324(3) . ?
N006 C00F 1.433(3) . ?
N007 C009 1.326(3) . ?
N007 C00C 1.438(3) . ?
C008 C00A 1.395(4) . ?
C008 C00R 1.507(4) . ?
C009 C00A 1.402(4) . ?
C009 C00K 1.506(4) . ?
C00A H00A 0.9300 . ?
C00B C00F 1.407(4) . ?
C00B C00H 1.388(4) . ?
C00C C00E 1.396(4) . ?
C00C C00G 1.399(4) . ?
C00D C00F 1.395(3) . ?
C00D C00I 1.387(4) . ?
C00E C00J 1.388(4) . ?
C00G C00O 1.395(4) . ?
C00H H00H 0.9300 . ?
C00H C00L 1.371(4) . ?
C00I H00I 0.9300 . ?
C00I C00L 1.387(5) . ?
C00J H00J 0.9300 . ?
C00J C00Q 1.380(5) . ?
C00K H00B 0.9600 . ?
C00K H00C 0.9600 . ?
C00K H00D 0.9600 . ?
C00L H00L 0.9300 . ?
C00M H00E 0.9600 . ?
C00M H00F 0.9600 . ?
C00M H00G 0.9600 . ?
C00N H00K 0.9600 . ?
C00N H00M 0.9600 . ?
C00N H00N 0.9600 . ?
C00O H00O 0.9300 . ?
C00O C00Q 1.380(5) . ?
C00P H00P 0.9600 . ?
C00P H00Q 0.9600 . ?
C00P H00R 0.9600 . ?
C00Q H00S 0.9300 . ?
C00R H00T 0.9600 . ?
C00R H00U 0.9600 . ?
C00R H00V 0.9600 . ?
C00S H00W 0.9600 . ?
C00S H00X 0.9600 . ?
C00S H00Y 0.9600 . ?
C00T H00Z 0.9600 . ?
C00T H 0.9600 . ?
C00T HA 0.9600 . ?
C00U H00 0.9600 . ?
C00U HB 0.9600 . ?
C00U HC 0.9600 . ?

loop_
_geom_torsion_atom_site_label_1
_geom_torsion_atom_site_label_2
_geom_torsion_atom_site_label_3
_geom_torsion_atom_site_label_4
_geom_torsion
_geom_torsion_site_symmetry_1
_geom_torsion_site_symmetry_2
_geom_torsion_site_symmetry_3
_geom_torsion_site_symmetry_4
_geom_torsion_publ_flag
Al01 N006 C008 C00A -1.1(4) . . . . ?
Al01 N006 C008 C00R 178.8(2) . . . . ?
Al01 N006 C00F C00B -84.9(2) . . . . ?
Al01 N006 C00F C00D 87.0(3) . . . . ?
Al01 N007 C009 C00A -2.8(4) . . . . ?
Al01 N007 C009 C00K 176.4(2) . . . . ?
Al01 N007 C00C C00E -82.3(3) . . . . ?
Al01 N007 C00C C00G 91.4(2) . . . . ?
O002 C00G C00O C00Q -179.3(3) . . . . ?
O003 C00D C00F N006 11.5(4) . . . . ?
O003 C00D C00F C00B -176.7(2) . . . . ?
O003 C00D C00I C00L 178.6(3) . . . . ?
O004 C00B C00F N006 -11.1(3) . . . . ?
O004 C00B C00F C00D 176.8(2) . . . . ?
O004 C00B C00H C00L -178.9(3) . . . . ?
O005 C00E C00J C00Q -177.4(3) . . . . ?
N006 C008 C00A C009 1.3(5) . . . . ?
N007 C009 C00A C008 0.8(5) . . . . ?
N007 C00C C00E O005 -9.3(4) . . . . ?
N007 C00C C00E C00J 171.0(3) . . . . ?
N007 C00C C00G O002 7.6(3) . . . . ?
N007 C00C C00G C00O -172.7(2) . . . . ?
C008 N006 C00F C00B 93.4(3) . . . . ?
C008 N006 C00F C00D -94.8(3) . . . . ?
C009 N007 C00C C00E 96.3(3) . . . . ?
C009 N007 C00C C00G -90.1(3) . . . . ?
C00B C00H C00L C00I 2.1(5) . . . . ?
C00C N007 C009 C00A 178.8(3) . . . . ?
C00C N007 C009 C00K -2.0(3) . . . . ?
C00C C00E C00J C00Q 2.3(4) . . . . ?
C00C C00G C00O C00Q 1.1(4) . . . . ?
C00D C00I C00L C00H -1.9(5) . . . . ?
C00E C00C C00G O002 -178.7(2) . . . . ?
C00E C00C C00G C00O 1.0(4) . . . . ?
C00E C00J C00Q C00O -0.2(5) . . . . ?
C00F N006 C008 C00A -179.2(3) . . . . ?
C00F N006 C008 C00R 0.7(4) . . . . ?
C00F C00B C00H C00L 0.0(4) . . . . ?
C00F C00D C00I C00L -0.4(4) . . . . ?
C00G C00C C00E O005 177.0(2) . . . . ?
C00G C00C C00E C00J -2.7(4) . . . . ?
C00G C00O C00Q C00J -1.5(5) . . . . ?
C00H C00B C00F N006 169.9(3) . . . . ?
C00H C00B C00F C00D -2.2(4) . . . . ?
C00I C00D C00F N006 -169.4(2) . . . . ?
C00I C00D C00F C00B 2.4(4) . . . . ?
C00K C009 C00A C008 -178.4(3) . . . . ?
C00P O004 C00B C00F 163.6(2) . . . . ?
C00P O004 C00B C00H -17.4(4) . . . . ?
C00R C008 C00A C009 -178.6(3) . . . . ?
C00S O005 C00E C00C 165.9(3) . . . . ?
C00S O005 C00E C00J -14.4(4) . . . . ?
C00T O002 C00G C00C -164.3(3) . . . . ?
C00T O002 C00G C00O 16.0(4) . . . . ?
C00U O003 C00D C00F -168.5(2) . . . . ?
C00U O003 C00D C00I 12.4(4) . . . . ?
